data_7217187
loop_
_publ_author_name
'Qureshi, Naseem'
'Yufit, Dimitri S.'
'Steed, Kirsty M.'
'Howard, Judith A. K.'
'Steed, Jonathan W.'

_publ_section_title
;
 Hydrogen bonding effects in anion binding calixarenes
;
_journal_issue 36
_journal_name_full CrystEngComm
_journal_page_first 8413
_journal_paper_doi 10.1039/C4CE01240B
_journal_volume 16
_journal_year 2014
_chemical_formula_moiety 'C56 H74 N2 O4'
_chemical_formula_sum 'C56 H74 N2 O4'
_chemical_formula_weight 839.17
_chemical_name_systematic
; 
 ? 
;
_space_group_IT_number 2
_symmetry_cell_setting triclinic
_symmetry_space_group_name_Hall '-P 1'
_symmetry_space_group_name_H-M 'P -1'
_atom_sites_solution_hydrogens geom
_atom_sites_solution_primary direct
_atom_sites_solution_secondary difmap
_audit_creation_method SHELXL-97
_cell_angle_alpha 91.994(2)
_cell_angle_beta 115.710(2)
_cell_angle_gamma 109.003(2)
_cell_formula_units_Z 2
_cell_length_a 13.4692(15)
_cell_length_b 15.0701(16)
_cell_length_c 15.3241(16)
_cell_measurement_temperature 120(2)
_cell_volume 2592.6(5)
_computing_cell_refinement SMART
_computing_data_collection SMART
_computing_data_reduction SAINT
_computing_molecular_graphics X-Seed
_computing_publication_material X-Seed
_computing_structure_refinement 'SHELXL-97 (Sheldrick, 1997)'
_computing_structure_solution 'SHELXS-97 (Sheldrick, 1990)'
_diffrn_ambient_temperature 120(2)
_diffrn_measured_fraction_theta_full 0.973
_diffrn_measured_fraction_theta_max 0.973
_diffrn_measurement_device_type 'SMART 1k'
_diffrn_radiation_monochromator graphite
_diffrn_radiation_source 'fine-focus sealed tube'
_diffrn_radiation_type MoK\a
_diffrn_radiation_wavelength 0.71073
_diffrn_reflns_av_R_equivalents 0.0422
_diffrn_reflns_av_sigmaI/netI 0.0788
_diffrn_reflns_limit_h_max 18
_diffrn_reflns_limit_h_min -18
_diffrn_reflns_limit_k_max 20
_diffrn_reflns_limit_k_min -20
_diffrn_reflns_limit_l_max 20
_diffrn_reflns_limit_l_min -20
_diffrn_reflns_number 26960
_diffrn_reflns_theta_full 29.17
_diffrn_reflns_theta_max 29.17
_diffrn_reflns_theta_min 1.46
_exptl_absorpt_coefficient_mu 0.066
_exptl_absorpt_correction_T_max 1.000000
_exptl_absorpt_correction_T_min 0.694057
_exptl_absorpt_correction_type multi-scan
_exptl_absorpt_process_details SADABS
_exptl_crystal_colour block
_exptl_crystal_density_diffrn 1.075
_exptl_crystal_density_method 'not measured'
_exptl_crystal_description colourless
_exptl_crystal_F_000 912
_exptl_crystal_size_max 0.30
_exptl_crystal_size_mid 0.20
_exptl_crystal_size_min 0.20
_refine_diff_density_max 0.483
_refine_diff_density_min -0.260
_refine_diff_density_rms 0.051
_refine_ls_extinction_method none
_refine_ls_goodness_of_fit_ref 1.016
_refine_ls_hydrogen_treatment mixed
_refine_ls_matrix_type full
_refine_ls_number_parameters 595
_refine_ls_number_reflns 13617
_refine_ls_number_restraints 0
_refine_ls_restrained_S_all 1.016
_refine_ls_R_factor_all 0.1334
_refine_ls_R_factor_gt 0.0713
_refine_ls_shift/su_max 0.000
_refine_ls_shift/su_mean 0.000
_refine_ls_structure_factor_coef Fsqd
_refine_ls_weighting_details 'calc w=1/[\s^2^(Fo^2^)+(0.0725P)^2^+1.0294P] where P=(Fo^2^+2Fc^2^)/3'
_refine_ls_weighting_scheme calc
_refine_ls_wR_factor_gt 0.1566
_refine_ls_wR_factor_ref 0.1845
_reflns_number_gt 7827
_reflns_number_total 13617
_reflns_threshold_expression >2sigma(I)
_cod_data_source_file c4ce01240b2.cif
_cod_data_source_block 07srv271
_cod_depositor_comments
;
The following automatic conversions were performed:

'_symmetry_cell_setting' value 'Triclinic' changed to 'triclinic'
according to
/usr/data/users/saulius/crontab/automatic-downloads/rss-feeds/RSC/lib/dictionaries/cif_core.dic
dictionary named 'cif_core.dic' version 2.4.2 from 2011-04-26.

Automatic conversion script
Id: cif_fix_values 2281 2013-09-26 08:29:07Z andrius 

 Adding full bibliography for 7217180--7217187.cif.
;
_cod_original_sg_symbol_H-M P-1
_cod_database_code 7217187

loop_
_symmetry_equiv_pos_as_xyz
'x, y, z'
'-x, -y, -z'

loop_
_atom_site_label
_atom_site_type_symbol
_atom_site_fract_x
_atom_site_fract_y
_atom_site_fract_z
_atom_site_U_iso_or_equiv
_atom_site_adp_type
_atom_site_occupancy
_atom_site_symmetry_multiplicity
_atom_site_calc_flag
_atom_site_refinement_flags
_atom_site_disorder_assembly
_atom_site_disorder_group
O1 O 0.55343(13) 0.69914(10) 0.48984(10) 0.0250(3) Uani 1 1 d . . .
O2 O 0.51927(13) 0.59430(10) 0.31773(11) 0.0263(3) Uani 1 1 d . . .
O3 O 0.26722(13) 0.52381(10) 0.15355(11) 0.0290(3) Uani 1 1 d . . .
O4 O 0.32518(14) 0.67445(11) 0.30156(12) 0.0306(4) Uani 1 1 d . . .
N1 N 0.0819(2) 0.62776(18) 0.5913(2) 0.0600(7) Uani 1 1 d . . .
N2 N -0.0991(3) 0.13613(19) 0.1019(2) 0.0689(8) Uani 1 1 d . . .
C1 C 0.60636(18) 0.78585(14) 0.46833(14) 0.0223(4) Uani 1 1 d . . .
C2 C 0.70810(17) 0.79939(14) 0.45854(14) 0.0220(4) Uani 1 1 d . . .
C3 C 0.75724(18) 0.88282(14) 0.43108(14) 0.0242(4) Uani 1 1 d . . .
H3 H 0.8266 0.8926 0.4243 0.029 Uiso 1 1 calc R . .
C4 C 0.70772(18) 0.95264(14) 0.41322(15) 0.0248(4) Uani 1 1 d . . .
C5 C 0.60480(18) 0.93489(14) 0.42226(14) 0.0241(4) Uani 1 1 d . . .
H5 H 0.5690 0.9811 0.4096 0.029 Uiso 1 1 calc R . .
C6 C 0.55218(18) 0.85198(14) 0.44910(14) 0.0222(4) Uani 1 1 d . . .
C7 C 0.43394(18) 0.83328(15) 0.44981(15) 0.0254(4) Uani 1 1 d . . .
H7A H 0.4088 0.7716 0.4700 0.030 Uiso 1 1 calc R . .
H7B H 0.4439 0.8849 0.4982 0.030 Uiso 1 1 calc R . .
C8 C 0.33992(18) 0.82983(15) 0.34776(15) 0.0251(4) Uani 1 1 d . . .
C9 C 0.3038(2) 0.90568(16) 0.32580(16) 0.0312(5) Uani 1 1 d . . .
H9 H 0.3340 0.9588 0.3777 0.037 Uiso 1 1 calc R . .
C10 C 0.2246(2) 0.90725(17) 0.23001(17) 0.0343(5) Uani 1 1 d . . .
C11 C 0.1854(2) 0.82908(17) 0.15572(16) 0.0324(5) Uani 1 1 d . . .
H11 H 0.1348 0.8297 0.0894 0.039 Uiso 1 1 calc R . .
C12 C 0.21774(18) 0.75001(16) 0.17493(15) 0.0274(5) Uani 1 1 d . . .
C13 C 0.29283(18) 0.74943(15) 0.27236(15) 0.0254(4) Uani 1 1 d . . .
C14 C 0.17140(18) 0.66735(16) 0.09061(16) 0.0296(5) Uani 1 1 d . . .
H14A H 0.1112 0.6773 0.0299 0.036 Uiso 1 1 calc R . .
H14B H 0.1312 0.6072 0.1063 0.036 Uiso 1 1 calc R . .
C15 C 0.26802(18) 0.65581(15) 0.07011(15) 0.0266(5) Uani 1 1 d . . .
C16 C 0.31765(19) 0.71921(15) 0.02248(15) 0.0283(5) Uani 1 1 d . . .
H16 H 0.2879 0.7679 0.0008 0.034 Uiso 1 1 calc R . .
C17 C 0.40909(19) 0.71357(15) 0.00577(15) 0.0274(5) Uani 1 1 d . . .
C18 C 0.45214(19) 0.64226(14) 0.04103(15) 0.0263(4) Uani 1 1 d . . .
H18 H 0.5155 0.6376 0.0314 0.032 Uiso 1 1 calc R . .
C19 C 0.40650(18) 0.57816(14) 0.08941(14) 0.0238(4) Uani 1 1 d . . .
C20 C 0.31250(18) 0.58469(14) 0.10183(15) 0.0248(4) Uani 1 1 d . . .
C21 C 0.46522(19) 0.50822(14) 0.13418(15) 0.0264(4) Uani 1 1 d . . .
H21A H 0.4205 0.4668 0.1642 0.032 Uiso 1 1 calc R . .
H21B H 0.4631 0.4666 0.0814 0.032 Uiso 1 1 calc R . .
C22 C 0.59270(18) 0.56207(14) 0.21213(15) 0.0248(4) Uani 1 1 d . . .
C23 C 0.61634(18) 0.60921(14) 0.30367(15) 0.0230(4) Uani 1 1 d . . .
C24 C 0.73293(18) 0.66701(14) 0.37338(15) 0.0236(4) Uani 1 1 d . . .
C25 C 0.82445(19) 0.67524(15) 0.35040(16) 0.0281(5) Uani 1 1 d . . .
H25 H 0.9038 0.7141 0.3978 0.034 Uiso 1 1 calc R . .
C26 C 0.8044(2) 0.62883(16) 0.26077(16) 0.0306(5) Uani 1 1 d . . .
C27 C 0.6868(2) 0.57219(15) 0.19309(16) 0.0287(5) Uani 1 1 d . . .
H27 H 0.6707 0.5393 0.1315 0.034 Uiso 1 1 calc R . .
C28 C 0.76063(18) 0.72244(14) 0.47137(15) 0.0237(4) Uani 1 1 d . . .
H28A H 0.8481 0.7529 0.5129 0.028 Uiso 1 1 calc R . .
H28B H 0.7288 0.6770 0.5066 0.028 Uiso 1 1 calc R . .
C29 C 0.7618(2) 1.04185(15) 0.37948(17) 0.0312(5) Uani 1 1 d . . .
C30 C 0.7386(3) 1.0100(2) 0.2736(2) 0.0544(10) Uani 0.911(4) 1 d P A 1
H30A H 0.7722 1.0661 0.2502 0.082 Uiso 0.911(4) 1 calc PR A 1
H30B H 0.6527 0.9794 0.2297 0.082 Uiso 0.911(4) 1 calc PR A 1
H30C H 0.7762 0.9642 0.2734 0.082 Uiso 0.911(4) 1 calc PR A 1
C31 C 0.8952(3) 1.0891(2) 0.4467(2) 0.0506(9) Uani 0.911(4) 1 d P A 1
H31A H 0.9110 1.1042 0.5153 0.076 Uiso 0.911(4) 1 calc PR A 1
H31B H 0.9273 1.1483 0.4267 0.076 Uiso 0.911(4) 1 calc PR A 1
H31C H 0.9333 1.0453 0.4414 0.076 Uiso 0.911(4) 1 calc PR A 1
C32 C 0.7064(3) 1.1162(2) 0.3773(3) 0.0591(11) Uani 0.911(4) 1 d P A 1
H32A H 0.7173 1.1359 0.4435 0.089 Uiso 0.911(4) 1 calc PR A 1
H32B H 0.6212 1.0881 0.3303 0.089 Uiso 0.911(4) 1 calc PR A 1
H32C H 0.7453 1.1723 0.3568 0.089 Uiso 0.911(4) 1 calc PR A 1
C33 C 0.1885(3) 0.9938(2) 0.20908(19) 0.0524(8) Uani 1 1 d . . .
C34 C 0.0818(5) 0.9715(3) 0.1085(2) 0.123(2) Uani 1 1 d . . .
H34A H 0.1017 0.9558 0.0571 0.185 Uiso 1 1 calc R . .
H34B H 0.0594 1.0274 0.0985 0.185 Uiso 1 1 calc R . .
H34C H 0.0150 0.9167 0.1046 0.185 Uiso 1 1 calc R . .
C35 C 0.1591(3) 1.0261(3) 0.2870(2) 0.0684(10) Uani 1 1 d . . .
H35A H 0.1358 1.0811 0.2717 0.103 Uiso 1 1 calc R . .
H35B H 0.2292 1.0446 0.3523 0.103 Uiso 1 1 calc R . .
H35C H 0.0933 0.9733 0.2871 0.103 Uiso 1 1 calc R . .
C36 C 0.2985(5) 1.0775(3) 0.2166(3) 0.0992(15) Uani 1 1 d . . .
H36A H 0.3186 1.0595 0.1661 0.149 Uiso 1 1 calc R . .
H36B H 0.3663 1.0905 0.2824 0.149 Uiso 1 1 calc R . .
H36C H 0.2798 1.1351 0.2060 0.149 Uiso 1 1 calc R . .
C37 C 0.4636(2) 0.78120(16) -0.04836(17) 0.0340(5) Uani 1 1 d . . .
C38 C 0.6002(3) 0.8233(3) 0.0117(3) 0.0756(11) Uani 1 1 d . . .
H38A H 0.6334 0.8699 -0.0211 0.113 Uiso 1 1 calc R . .
H38B H 0.6302 0.7716 0.0161 0.113 Uiso 1 1 calc R . .
H38C H 0.6241 0.8553 0.0785 0.113 Uiso 1 1 calc R . .
C39 C 0.4261(3) 0.7261(2) -0.1489(2) 0.0641(9) Uani 1 1 d . . .
H39A H 0.3392 0.7012 -0.1878 0.096 Uiso 1 1 calc R . .
H39B H 0.4533 0.6725 -0.1408 0.096 Uiso 1 1 calc R . .
H39C H 0.4616 0.7688 -0.1832 0.096 Uiso 1 1 calc R . .
C40 C 0.4248(3) 0.8664(2) -0.0623(3) 0.0701(10) Uani 1 1 d . . .
H40A H 0.3383 0.8433 -0.1037 0.105 Uiso 1 1 calc R . .
H40B H 0.4641 0.9088 -0.0945 0.105 Uiso 1 1 calc R . .
H40C H 0.4470 0.9020 0.0024 0.105 Uiso 1 1 calc R . .
C41 C 0.9038(2) 0.6429(2) 0.23256(18) 0.0411(6) Uani 1 1 d . . .
C42 C 1.0266(2) 0.7015(3) 0.3187(2) 0.0723(11) Uani 1 1 d . . .
H42A H 1.0292 0.7645 0.3403 0.108 Uiso 1 1 calc R . .
H42B H 1.0873 0.7097 0.2972 0.108 Uiso 1 1 calc R . .
H42C H 1.0423 0.6677 0.3737 0.108 Uiso 1 1 calc R . .
C43 C 0.8832(3) 0.7000(2) 0.1486(2) 0.0578(8) Uani 1 1 d . . .
H43A H 0.8045 0.6647 0.0921 0.087 Uiso 1 1 calc R . .
H43B H 0.9446 0.7086 0.1281 0.087 Uiso 1 1 calc R . .
H43C H 0.8874 0.7630 0.1726 0.087 Uiso 1 1 calc R . .
C44 C 0.9000(3) 0.5468(2) 0.1945(3) 0.0650(9) Uani 1 1 d . . .
H44A H 0.9154 0.5105 0.2475 0.098 Uiso 1 1 calc R . .
H44B H 0.9608 0.5573 0.1729 0.098 Uiso 1 1 calc R . .
H44C H 0.8212 0.5105 0.1385 0.098 Uiso 1 1 calc R . .
C45 C 0.5851(2) 0.70270(15) 0.59295(15) 0.0277(5) Uani 1 1 d . . .
H45A H 0.5573 0.7476 0.6157 0.033 Uiso 1 1 calc R . .
H45B H 0.6725 0.7249 0.6336 0.033 Uiso 1 1 calc R . .
C46 C 0.5255(2) 0.60229(16) 0.60257(17) 0.0316(5) Uani 1 1 d . . .
H46A H 0.5476 0.6023 0.6732 0.038 Uiso 1 1 calc R . .
H46B H 0.5562 0.5592 0.5811 0.038 Uiso 1 1 calc R . .
C47 C 0.3901(2) 0.56222(16) 0.54237(17) 0.0307(5) Uani 1 1 d . . .
H47A H 0.3678 0.5753 0.4749 0.037 Uiso 1 1 calc R . .
H47B H 0.3599 0.4917 0.5361 0.037 Uiso 1 1 calc R . .
C48 C 0.3296(2) 0.60397(16) 0.58726(17) 0.0332(5) Uani 1 1 d . . .
H48A H 0.3543 0.5940 0.6559 0.040 Uiso 1 1 calc R . .
H48B H 0.3548 0.6738 0.5895 0.040 Uiso 1 1 calc R . .
C49 C 0.1952(2) 0.55625(19) 0.5264(2) 0.0446(6) Uani 1 1 d . . .
H49A H 0.1719 0.5640 0.4572 0.054 Uiso 1 1 calc R . .
H49B H 0.1709 0.4867 0.5261 0.054 Uiso 1 1 calc R . .
C50 C 0.1310(2) 0.59561(19) 0.5637(2) 0.0456(6) Uani 1 1 d . . .
C51 C 0.1754(2) 0.43308(16) 0.09228(17) 0.0380(6) Uani 1 1 d . . .
H51A H 0.2032 0.4030 0.0537 0.046 Uiso 1 1 calc R . .
H51B H 0.1033 0.4430 0.0453 0.046 Uiso 1 1 calc R . .
C52 C 0.1470(2) 0.36895(17) 0.15865(19) 0.0393(6) Uani 1 1 d . . .
H52A H 0.0856 0.3058 0.1176 0.047 Uiso 1 1 calc R . .
H52B H 0.2195 0.3586 0.2042 0.047 Uiso 1 1 calc R . .
C53 C 0.1031(3) 0.4104(2) 0.2180(2) 0.0505(7) Uani 1 1 d . . .
H53A H 0.0321 0.4223 0.1719 0.061 Uiso 1 1 calc R . .
H53B H 0.1654 0.4731 0.2593 0.061 Uiso 1 1 calc R . .
C54 C 0.0703(3) 0.3481(2) 0.28549(19) 0.0517(7) Uani 1 1 d . . .
H54A H 0.0805 0.3902 0.3423 0.062 Uiso 1 1 calc R . .
H54B H 0.1261 0.3147 0.3119 0.062 Uiso 1 1 calc R . .
C55 C -0.0572(3) 0.2735(2) 0.2336(2) 0.0558(8) Uani 1 1 d . . .
H55A H -0.0769 0.2459 0.2844 0.067 Uiso 1 1 calc R . .
H55B H -0.1120 0.3063 0.2002 0.067 Uiso 1 1 calc R . .
C56 C -0.0784(2) 0.19544(19) 0.1608(2) 0.0429(6) Uani 1 1 d . . .
H2O H 0.533(2) 0.6223(18) 0.3705(19) 0.036(7) Uiso 1 1 d . . .
H4O H 0.305(3) 0.633(2) 0.255(2) 0.049(8) Uiso 1 1 d . . .
C31' C 0.874(3) 1.034(3) 0.357(3) 0.060(10) Uiso 0.089(4) 1 d P A 2
H31D H 0.8418 0.9758 0.3063 0.089 Uiso 0.089(4) 1 calc PR A 2
H31E H 0.9378 1.0298 0.4180 0.089 Uiso 0.089(4) 1 calc PR A 2
H31F H 0.9052 1.0903 0.3332 0.089 Uiso 0.089(4) 1 calc PR A 2
C32' C 0.843(4) 1.125(3) 0.478(3) 0.071(12) Uiso 0.089(4) 1 d P A 2
H32D H 0.8949 1.1796 0.4660 0.106 Uiso 0.089(4) 1 calc PR A 2
H32E H 0.8913 1.0999 0.5321 0.106 Uiso 0.089(4) 1 calc PR A 2
H32F H 0.7914 1.1451 0.4970 0.106 Uiso 0.089(4) 1 calc PR A 2
C30' C 0.686(4) 1.062(3) 0.298(3) 0.071(12) Uiso 0.089(4) 1 d P A 2
H30D H 0.7095 1.1316 0.3051 0.106 Uiso 0.089(4) 1 calc PR A 2
H30E H 0.6050 1.0335 0.2904 0.106 Uiso 0.089(4) 1 calc PR A 2
H30F H 0.6874 1.0351 0.2398 0.106 Uiso 0.089(4) 1 calc PR A 2

loop_
_atom_site_aniso_label
_atom_site_aniso_U_11
_atom_site_aniso_U_22
_atom_site_aniso_U_33
_atom_site_aniso_U_23
_atom_site_aniso_U_13
_atom_site_aniso_U_12
O1 0.0282(8) 0.0238(7) 0.0226(7) 0.0064(6) 0.0145(6) 0.0058(6)
O2 0.0255(8) 0.0270(8) 0.0260(8) 0.0011(6) 0.0145(7) 0.0065(6)
O3 0.0250(8) 0.0277(8) 0.0267(8) -0.0005(6) 0.0129(7) 0.0006(6)
O4 0.0323(9) 0.0296(8) 0.0277(8) 0.0016(7) 0.0120(7) 0.0125(7)
N1 0.0429(14) 0.0580(16) 0.0755(18) -0.0097(13) 0.0358(14) 0.0062(12)
N2 0.085(2) 0.0489(16) 0.0666(18) 0.0031(13) 0.0405(16) 0.0121(14)
C1 0.0234(10) 0.0201(10) 0.0179(9) 0.0026(7) 0.0087(8) 0.0033(8)
C2 0.0215(10) 0.0220(10) 0.0191(10) 0.0020(8) 0.0083(8) 0.0060(8)
C3 0.0205(10) 0.0272(11) 0.0223(10) 0.0026(8) 0.0104(9) 0.0054(8)
C4 0.0251(11) 0.0212(10) 0.0211(10) 0.0026(8) 0.0095(9) 0.0023(8)
C5 0.0255(11) 0.0235(10) 0.0216(10) 0.0026(8) 0.0093(9) 0.0099(8)
C6 0.0236(10) 0.0252(10) 0.0162(9) 0.0004(8) 0.0092(8) 0.0078(8)
C7 0.0249(11) 0.0273(11) 0.0239(10) 0.0022(8) 0.0127(9) 0.0084(9)
C8 0.0208(10) 0.0316(11) 0.0242(10) 0.0038(8) 0.0127(9) 0.0087(9)
C9 0.0333(12) 0.0337(12) 0.0272(11) 0.0015(9) 0.0150(10) 0.0129(10)
C10 0.0404(14) 0.0383(13) 0.0298(12) 0.0069(10) 0.0163(11) 0.0219(11)
C11 0.0289(12) 0.0419(13) 0.0245(11) 0.0051(9) 0.0096(10) 0.0157(10)
C12 0.0195(10) 0.0356(12) 0.0255(11) 0.0007(9) 0.0119(9) 0.0074(9)
C13 0.0187(10) 0.0310(11) 0.0269(11) 0.0038(9) 0.0126(9) 0.0077(9)
C14 0.0197(10) 0.0368(12) 0.0256(11) -0.0018(9) 0.0070(9) 0.0086(9)
C15 0.0201(10) 0.0317(11) 0.0192(10) -0.0049(8) 0.0047(8) 0.0067(9)
C16 0.0274(11) 0.0299(11) 0.0220(10) 0.0014(8) 0.0066(9) 0.0116(9)
C17 0.0276(11) 0.0267(11) 0.0225(10) 0.0006(8) 0.0097(9) 0.0074(9)
C18 0.0263(11) 0.0265(11) 0.0252(11) -0.0011(8) 0.0136(9) 0.0076(9)
C19 0.0225(10) 0.0229(10) 0.0200(10) -0.0018(8) 0.0085(9) 0.0043(8)
C20 0.0226(10) 0.0247(10) 0.0200(10) -0.0013(8) 0.0097(9) 0.0015(8)
C21 0.0290(11) 0.0222(10) 0.0271(11) 0.0005(8) 0.0140(9) 0.0080(9)
C22 0.0270(11) 0.0212(10) 0.0266(11) 0.0058(8) 0.0118(9) 0.0108(9)
C23 0.0260(11) 0.0213(10) 0.0271(10) 0.0095(8) 0.0147(9) 0.0118(8)
C24 0.0257(11) 0.0216(10) 0.0241(10) 0.0069(8) 0.0111(9) 0.0104(8)
C25 0.0242(11) 0.0308(12) 0.0288(11) 0.0063(9) 0.0122(9) 0.0103(9)
C26 0.0287(12) 0.0384(13) 0.0314(12) 0.0077(10) 0.0171(10) 0.0165(10)
C27 0.0333(12) 0.0301(11) 0.0262(11) 0.0033(9) 0.0150(10) 0.0152(10)
C28 0.0229(10) 0.0247(10) 0.0235(10) 0.0058(8) 0.0110(9) 0.0088(8)
C29 0.0333(12) 0.0235(11) 0.0371(12) 0.0098(9) 0.0186(11) 0.0077(9)
C30 0.074(2) 0.0421(18) 0.0447(18) 0.0211(14) 0.0327(17) 0.0112(16)
C31 0.0327(15) 0.0351(16) 0.062(2) 0.0179(14) 0.0147(15) -0.0035(12)
C32 0.064(2) 0.0329(16) 0.110(3) 0.0383(18) 0.060(2) 0.0257(16)
C33 0.079(2) 0.0526(17) 0.0335(14) 0.0106(12) 0.0198(14) 0.0433(17)
C34 0.193(5) 0.126(3) 0.0366(18) -0.0014(19) -0.012(2) 0.137(4)
C35 0.084(2) 0.085(2) 0.0445(17) 0.0031(15) 0.0145(16) 0.066(2)
C36 0.168(5) 0.057(2) 0.117(3) 0.042(2) 0.089(3) 0.063(3)
C37 0.0416(14) 0.0308(12) 0.0334(12) 0.0112(10) 0.0203(11) 0.0141(11)
C38 0.0464(18) 0.088(3) 0.078(2) 0.045(2) 0.0287(18) 0.0067(17)
C39 0.105(3) 0.0468(17) 0.0495(18) 0.0163(14) 0.0481(19) 0.0227(17)
C40 0.103(3) 0.0419(17) 0.104(3) 0.0357(18) 0.076(2) 0.0335(18)
C41 0.0286(12) 0.0629(17) 0.0371(14) 0.0023(12) 0.0192(11) 0.0192(12)
C42 0.0294(15) 0.131(3) 0.0512(18) -0.0021(19) 0.0220(14) 0.0228(18)
C43 0.0521(18) 0.078(2) 0.0535(18) 0.0133(15) 0.0365(16) 0.0200(16)
C44 0.062(2) 0.080(2) 0.080(2) 0.0111(18) 0.0470(19) 0.0406(18)
C45 0.0289(11) 0.0314(12) 0.0226(10) 0.0082(9) 0.0133(9) 0.0091(9)
C46 0.0357(13) 0.0325(12) 0.0327(12) 0.0140(9) 0.0199(11) 0.0139(10)
C47 0.0353(12) 0.0254(11) 0.0334(12) 0.0087(9) 0.0204(10) 0.0078(9)
C48 0.0309(12) 0.0328(12) 0.0329(12) 0.0029(10) 0.0169(10) 0.0064(10)
C49 0.0339(13) 0.0413(14) 0.0567(17) -0.0028(12) 0.0238(13) 0.0098(11)
C50 0.0320(13) 0.0408(14) 0.0573(17) -0.0022(12) 0.0245(13) 0.0024(11)
C51 0.0325(13) 0.0326(13) 0.0322(13) -0.0042(10) 0.0145(11) -0.0054(10)
C52 0.0335(13) 0.0349(13) 0.0449(14) 0.0024(11) 0.0196(12) 0.0066(10)
C53 0.0555(17) 0.0423(15) 0.0597(18) 0.0040(13) 0.0398(15) 0.0087(13)
C54 0.0518(17) 0.0582(18) 0.0334(14) 0.0002(12) 0.0248(13) 0.0013(14)
C55 0.0544(18) 0.0518(17) 0.0565(18) 0.0017(14) 0.0346(16) 0.0036(14)
C56 0.0473(16) 0.0384(14) 0.0443(15) 0.0094(12) 0.0274(13) 0.0096(12)

loop_
_atom_type_symbol
_atom_type_description
_atom_type_scat_dispersion_real
_atom_type_scat_dispersion_imag
_atom_type_scat_source
C C 0.0033 0.0016 'International Tables Vol C Tables 4.2.6.8 and 6.1.1.4'
H H 0.0000 0.0000 'International Tables Vol C Tables 4.2.6.8 and 6.1.1.4'
N N 0.0061 0.0033 'International Tables Vol C Tables 4.2.6.8 and 6.1.1.4'
O O 0.0106 0.0060 'International Tables Vol C Tables 4.2.6.8 and 6.1.1.4'

loop_
_geom_angle_atom_site_label_1
_geom_angle_atom_site_label_2
_geom_angle_atom_site_label_3
_geom_angle
C1 O1 C45 114.66(15)
C20 O3 C51 113.65(16)
C6 C1 C2 121.68(18)
C6 C1 O1 120.07(18)
C2 C1 O1 118.02(17)
C3 C2 C1 118.52(18)
C3 C2 C28 120.24(18)
C1 C2 C28 121.14(18)
C2 C3 C4 121.98(19)
C5 C4 C3 117.26(19)
C5 C4 C29 122.23(19)
C3 C4 C29 120.43(19)
C4 C5 C6 122.64(18)
C1 C6 C5 117.88(18)
C1 C6 C7 122.06(18)
C5 C6 C7 119.93(18)
C8 C7 C6 109.76(16)
C9 C8 C13 119.30(19)
C9 C8 C7 121.59(19)
C13 C8 C7 119.02(18)
C8 C9 C10 122.4(2)
C11 C10 C9 116.8(2)
C11 C10 C33 122.7(2)
C9 C10 C33 120.5(2)
C10 C11 C12 122.6(2)
C13 C12 C11 118.67(19)
C13 C12 C14 121.54(19)
C11 C12 C14 119.79(19)
O4 C13 C12 124.35(19)
O4 C13 C8 115.70(18)
C12 C13 C8 119.95(19)
C12 C14 C15 113.66(17)
C20 C15 C16 118.40(19)
C20 C15 C14 121.2(2)
C16 C15 C14 120.37(19)
C17 C16 C15 122.2(2)
C16 C17 C18 117.0(2)
C16 C17 C37 123.31(19)
C18 C17 C37 119.70(19)
C19 C18 C17 122.9(2)
C18 C19 C20 118.08(19)
C18 C19 C21 120.00(18)
C20 C19 C21 121.75(19)
C19 C20 C15 121.3(2)
C19 C20 O3 119.72(18)
C15 C20 O3 118.77(18)
C22 C21 C19 110.47(16)
C27 C22 C23 118.89(19)
C27 C22 C21 121.59(19)
C23 C22 C21 119.35(18)
O2 C23 C24 124.18(18)
O2 C23 C22 115.47(18)
C24 C23 C22 120.35(19)
C25 C24 C23 118.51(19)
C25 C24 C28 119.95(19)
C23 C24 C28 121.51(18)
C26 C25 C24 122.7(2)
C25 C26 C27 117.0(2)
C25 C26 C41 122.8(2)
C27 C26 C41 120.1(2)
C22 C27 C26 122.6(2)
C24 C28 C2 112.86(16)
C30' C29 C31 133.2(18)
C30' C29 C4 116.1(18)
C31 C29 C4 110.68(19)
C30' C29 C32 53.6(18)
C31 C29 C32 108.5(2)
C4 C29 C32 112.8(2)
C30' C29 C30 55.5(18)
C31 C29 C30 109.0(2)
C4 C29 C30 107.96(19)
C32 C29 C30 107.8(2)
C30' C29 C32' 118(2)
C31 C29 C32' 46.7(15)
C4 C29 C32' 104.9(15)
C32 C29 C32' 68.8(15)
C30 C29 C32' 145.1(16)
C30' C29 C31' 107(2)
C31 C29 C31' 52.5(12)
C4 C29 C31' 110.9(12)
C32 C29 C31' 136.3(12)
C30 C29 C31' 58.8(12)
C32' C29 C31' 99(2)
C34 C33 C35 108.6(3)
C34 C33 C10 111.6(2)
C35 C33 C10 111.1(2)
C34 C33 C36 111.1(3)
C35 C33 C36 107.4(3)
C10 C33 C36 107.0(3)
C39 C37 C40 108.7(2)
C39 C37 C38 109.7(3)
C40 C37 C38 106.4(2)
C39 C37 C17 109.3(2)
C40 C37 C17 112.4(2)
C38 C37 C17 110.4(2)
C44 C41 C42 110.3(2)
C44 C41 C26 110.7(2)
C42 C41 C26 112.1(2)
C44 C41 C43 108.5(2)
C42 C41 C43 107.2(3)
C26 C41 C43 107.9(2)
O1 C45 C46 107.09(17)
C45 C46 C47 113.95(18)
C48 C47 C46 113.77(19)
C49 C48 C47 110.46(19)
C50 C49 C48 113.4(2)
N1 C50 C49 178.3(3)
O3 C51 C52 108.37(19)
C53 C52 C51 112.4(2)
C52 C53 C54 115.2(2)
C53 C54 C55 113.6(2)
C56 C55 C54 114.8(2)
N2 C56 C55 176.9(3)

loop_
_geom_bond_atom_site_label_1
_geom_bond_atom_site_label_2
_geom_bond_distance
O1 C1 1.397(2)
O1 C45 1.441(2)
O2 C23 1.365(2)
O3 C20 1.396(3)
O3 C51 1.443(2)
O4 C13 1.361(3)
N1 C50 1.134(3)
N2 C56 1.120(3)
C1 C6 1.386(3)
C1 C2 1.393(3)
C2 C3 1.390(3)
C2 C28 1.521(3)
C3 C4 1.395(3)
C4 C5 1.393(3)
C4 C29 1.531(3)
C5 C6 1.394(3)
C6 C7 1.529(3)
C7 C8 1.512(3)
C8 C9 1.379(3)
C8 C13 1.404(3)
C9 C10 1.398(3)
C10 C11 1.394(3)
C10 C33 1.532(3)
C11 C12 1.395(3)
C12 C13 1.396(3)
C12 C14 1.514(3)
C14 C15 1.523(3)
C15 C20 1.395(3)
C15 C16 1.396(3)
C16 C17 1.389(3)
C17 C18 1.399(3)
C17 C37 1.538(3)
C18 C19 1.385(3)
C19 C20 1.392(3)
C19 C21 1.526(3)
C21 C22 1.510(3)
C22 C27 1.383(3)
C22 C23 1.404(3)
C23 C24 1.398(3)
C24 C25 1.392(3)
C24 C28 1.522(3)
C25 C26 1.392(3)
C26 C27 1.395(3)
C26 C41 1.532(3)
C29 C30' 1.35(4)
C29 C31 1.518(4)
C29 C32 1.530(4)
C29 C30 1.539(4)
C29 C32' 1.61(4)
C29 C31' 1.73(3)
C33 C34 1.511(4)
C33 C35 1.521(4)
C33 C36 1.557(5)
C37 C39 1.510(4)
C37 C40 1.526(4)
C37 C38 1.538(4)
C41 C44 1.520(4)
C41 C42 1.526(4)
C41 C43 1.547(4)
C45 C46 1.511(3)
C46 C47 1.525(3)
C47 C48 1.524(3)
C48 C49 1.518(3)
C49 C50 1.472(3)
C51 C52 1.510(3)
C52 C53 1.495(3)
C53 C54 1.529(4)
C54 C55 1.530(4)
C55 C56 1.457(4)
